data_7046846
loop_
_publ_author_name
'Aznarez, Francisco'
'Gao, Wen-Xi'
'Lin, Yue-Jian'
'Hahn, F. Ekkehardt'
'Jin, Guo-Xin'

_publ_section_title
;
 Preparation of polynuclear NHC complexes by post-synthetic modification
 of half-sandwich rhodium and iridium complexes bearing C-azolato ligands.
;
_journal_issue 28
_journal_name_full 'Dalton transactions (Cambridge, England : 2003)'
_journal_page_first 9442
_journal_page_last 9452
_journal_paper_doi 10.1039/c8dt02212g
_journal_volume 47
_journal_year 2018
_chemical_formula_sum 'C30 H35 Br3 Cl8 F Ir N4'
_chemical_formula_weight 1186.15
_space_group_crystal_system triclinic
_space_group_IT_number 2
_space_group_name_Hall '-P 1'
_space_group_name_H-M_alt 'P -1'
_symmetry_space_group_name_Hall '-P 1'
_symmetry_space_group_name_H-M 'P -1'
_atom_sites_solution_hydrogens geom
_audit_creation_method SHELXL-2014/7
_audit_update_record
;
2018-05-20 deposited with the CCDC.
2018-06-26 downloaded from the CCDC.
;
_cell_angle_alpha 114.736(2)
_cell_angle_beta 100.776(2)
_cell_angle_gamma 92.828(2)
_cell_formula_units_Z 2
_cell_length_a 10.636(3)
_cell_length_b 13.9904(17)
_cell_length_c 15.5229(19)
_cell_measurement_reflns_used 6483
_cell_measurement_temperature 193(2)
_cell_measurement_theta_max 26.73
_cell_measurement_theta_min 2.36
_cell_volume 2039.7(7)
_computing_cell_refinement 'Bruker SAINT'
_computing_data_collection 'Bruker APEX2'
_computing_data_reduction 'Bruker SAINT'
_computing_molecular_graphics 'Bruker SHELXTL'
_computing_publication_material 'Bruker SHELXTL'
_computing_structure_refinement 'SHELXL-2014/7 (Sheldrick, 2014)'
_computing_structure_solution 'SHELXS-97 (Sheldrick, 2008)'
_diffrn_ambient_temperature 193(2)
_diffrn_measured_fraction_theta_full 0.980
_diffrn_measured_fraction_theta_max 0.980
_diffrn_measurement_device_type 'Bruker APEX-II CCD'
_diffrn_measurement_method '\f and \w scans'
_diffrn_radiation_type MoK\a
_diffrn_radiation_wavelength 0.71073
_diffrn_reflns_av_R_equivalents 0.0284
_diffrn_reflns_av_unetI/netI 0.0534
_diffrn_reflns_Laue_measured_fraction_full 0.980
_diffrn_reflns_Laue_measured_fraction_max 0.980
_diffrn_reflns_limit_h_max 13
_diffrn_reflns_limit_h_min -8
_diffrn_reflns_limit_k_max 17
_diffrn_reflns_limit_k_min -17
_diffrn_reflns_limit_l_max 19
_diffrn_reflns_limit_l_min -19
_diffrn_reflns_number 13874
_diffrn_reflns_point_group_measured_fraction_full 0.980
_diffrn_reflns_point_group_measured_fraction_max 0.980
_diffrn_reflns_theta_full 25.242
_diffrn_reflns_theta_max 26.791
_diffrn_reflns_theta_min 1.484
_exptl_absorpt_coefficient_mu 6.768
_exptl_absorpt_correction_T_max 0.261
_exptl_absorpt_correction_T_min 0.132
_exptl_absorpt_correction_type multi-scan
_exptl_absorpt_process_details sadabs
_exptl_crystal_colour yellow
_exptl_crystal_density_diffrn 1.931
_exptl_crystal_description block
_exptl_crystal_F_000 1140
_exptl_crystal_size_max 0.410
_exptl_crystal_size_mid 0.350
_exptl_crystal_size_min 0.230
_refine_diff_density_max 2.749
_refine_diff_density_min -2.701
_refine_diff_density_rms 0.310
_refine_ls_extinction_method none
_refine_ls_goodness_of_fit_ref 1.117
_refine_ls_hydrogen_treatment constr
_refine_ls_matrix_type full
_refine_ls_number_parameters 429
_refine_ls_number_reflns 8558
_refine_ls_number_restraints 6
_refine_ls_restrained_S_all 1.117
_refine_ls_R_factor_all 0.0645
_refine_ls_R_factor_gt 0.0496
_refine_ls_shift/su_max 0.004
_refine_ls_shift/su_mean 0.000
_refine_ls_structure_factor_coef Fsqd
_refine_ls_weighting_details 'w=1/[\s^2^(Fo^2^)+(0.1307P)^2^+2.3445P] where P=(Fo^2^+2Fc^2^)/3'
_refine_ls_weighting_scheme calc
_refine_ls_wR_factor_gt 0.1570
_refine_ls_wR_factor_ref 0.1902
_reflns_Friedel_coverage 0.000
_reflns_number_gt 7184
_reflns_number_total 8558
_reflns_threshold_expression 'I > 2\s(I)'
_cod_data_source_file c8dt02212g2.cif
_cod_data_source_block 3Br
_cod_depositor_comments 'Adding full bibliography for 7046846--7046852.cif.'
_cod_database_code 7046846
_shelx_shelxl_version_number 2014/7
_shelx_space_group_comment
; 
The symmetry employed for this shelxl refinement is uniquely defined 
by the following loop, which should always be used as a source of 
symmetry information in preference to the above space-group names. 
They are only intended as comments. 
;
_shelx_estimated_absorpt_t_min 0.168
_shelx_estimated_absorpt_t_max 0.305

loop_
_space_group_symop_operation_xyz
'x, y, z'
'-x, -y, -z'

loop_
_atom_site_label
_atom_site_type_symbol
_atom_site_fract_x
_atom_site_fract_y
_atom_site_fract_z
_atom_site_U_iso_or_equiv
_atom_site_adp_type
_atom_site_occupancy
_atom_site_site_symmetry_order
_atom_site_calc_flag
_atom_site_refinement_flags_posn
_atom_site_refinement_flags_adp
Ir1 Ir 0.23414(3) 0.26207(2) 0.27729(2) 0.02323(13) Uani 1 1 d . .
Br1 Br 0.25626(9) 0.38759(7) 0.45594(6) 0.0356(2) Uani 1 1 d . .
Br2 Br 0.18583(14) 0.85953(11) 0.60825(10) 0.0658(4) Uani 1 1 d . .
Br3 Br 0.11467(9) 0.85041(7) 0.04355(7) 0.0375(2) Uani 1 1 d . .
Cl1 Cl -0.2451(2) 0.4303(2) 0.2220(2) 0.0511(6) Uani 1 1 d . .
Cl2 Cl -0.3138(2) 0.1578(2) 0.13716(18) 0.0455(6) Uani 1 1 d . .
Cl3 Cl 0.1633(4) -0.0623(2) 0.4100(2) 0.0652(8) Uani 1 1 d . .
Cl4 Cl -0.1031(3) -0.09964(19) 0.2222(2) 0.0474(6) Uani 1 1 d . .
F1 F 0.5451(7) 0.2309(8) 0.5839(6) 0.087(3) Uani 1 1 d . .
N1 N -0.0097(7) 0.3700(6) 0.2574(5) 0.0296(15) Uani 1 1 d . .
N2 N -0.0519(7) 0.2011(5) 0.2033(5) 0.0255(14) Uani 1 1 d . .
N3 N 0.0492(7) 0.0750(6) 0.2458(5) 0.0295(15) Uani 1 1 d . .
N4 N 0.2131(8) 0.0984(6) 0.3616(5) 0.0354(17) Uani 1 1 d . .
C1 C 0.0447(7) 0.2829(7) 0.2443(6) 0.0268(16) Uani 1 1 d . .
C2 C -0.1427(10) 0.3411(7) 0.2229(6) 0.0344(19) Uani 1 1 d . .
C3 C -0.1689(8) 0.2357(7) 0.1889(6) 0.0302(17) Uani 1 1 d . .
C4 C -0.0319(8) 0.0894(6) 0.1678(6) 0.0286(17) Uani 1 1 d . .
H4A H -0.1162 0.0432 0.1455 0.034 Uiso 1 1 calc R U
H4B H 0.0099 0.0695 0.1120 0.034 Uiso 1 1 calc R U
C5 C 0.1648(8) 0.1388(6) 0.2991(6) 0.0259(16) Uani 1 1 d . .
C6 C 0.1320(11) 0.0104(7) 0.3454(7) 0.040(2) Uani 1 1 d . .
C7 C 0.0293(9) -0.0041(7) 0.2732(7) 0.0338(19) Uani 1 1 d . .
C8 C 0.3389(10) 0.1425(9) 0.4353(7) 0.043(2) Uani 1 1 d . .
H8A H 0.3922 0.0847 0.4277 0.051 Uiso 1 1 calc R U
H8B H 0.3862 0.1967 0.4232 0.051 Uiso 1 1 calc R U
C9 C 0.3203(11) 0.1917(8) 0.5372(7) 0.044(2) Uani 1 1 d . .
C10 C 0.4291(12) 0.2400(11) 0.6134(9) 0.057(3) Uani 1 1 d . .
C11 C 0.4319(14) 0.2930(12) 0.7063(9) 0.066(4) Uani 1 1 d . .
H11 H 0.5113 0.3246 0.7532 0.079 Uiso 1 1 calc R U
C12 C 0.3118(16) 0.3011(11) 0.7340(9) 0.069(4) Uani 1 1 d . .
H12 H 0.3094 0.3361 0.8008 0.083 Uiso 1 1 calc R U
C13 C 0.2022(13) 0.2592(10) 0.6656(8) 0.053(3) Uani 1 1 d . .
H13 H 0.1211 0.2658 0.6833 0.064 Uiso 1 1 calc R U
C14 C 0.2071(12) 0.2047(9) 0.5661(8) 0.051(3) Uani 1 1 d . .
H14 H 0.1283 0.1763 0.5180 0.061 Uiso 1 1 calc R U
C15 C 0.0556(9) 0.4788(7) 0.3018(6) 0.0329(18) Uani 1 1 d . .
H15A H 0.0259 0.5125 0.2583 0.039 Uiso 1 1 calc R U
H15B H 0.1497 0.4774 0.3074 0.039 Uiso 1 1 calc R U
C16 C 0.0328(8) 0.5466(7) 0.4020(7) 0.0338(19) Uani 1 1 d . .
H16A H 0.0555 0.5106 0.4446 0.041 Uiso 1 1 calc R U
H16B H -0.0599 0.5546 0.3962 0.041 Uiso 1 1 calc R U
C17 C 0.1136(11) 0.6561(8) 0.4480(7) 0.042(2) Uani 1 1 d . .
H17A H 0.2060 0.6490 0.4493 0.051 Uiso 1 1 calc R U
H17B H 0.0853 0.6958 0.4097 0.051 Uiso 1 1 calc R U
C18 C 0.0953(10) 0.7149(8) 0.5510(7) 0.038(2) Uani 1 1 d . .
H18A H 0.1301 0.6780 0.5905 0.045 Uiso 1 1 calc R U
H18B H 0.0021 0.7164 0.5498 0.045 Uiso 1 1 calc R U
C19 C 0.2940(8) 0.1939(7) 0.1407(6) 0.0303(18) Uani 1 1 d . .
C20 C 0.2287(10) 0.1072(8) 0.0446(6) 0.039(2) Uani 1 1 d . .
H20A H 0.1377 0.1160 0.0289 0.059 Uiso 1 1 calc R U
H20B H 0.2342 0.0385 0.0468 0.059 Uiso 1 1 calc R U
H20C H 0.2711 0.1096 -0.0054 0.059 Uiso 1 1 calc R U
C21 C 0.2980(8) 0.3070(7) 0.1686(6) 0.0269(16) Uani 1 1 d . .
C22 C 0.3884(8) 0.3644(7) 0.2596(6) 0.0293(17) Uani 1 1 d . .
C23 C 0.4461(7) 0.2854(7) 0.2864(7) 0.0305(18) Uani 1 1 d . .
C24 C 0.3931(8) 0.1842(6) 0.2148(7) 0.0295(18) Uani 1 1 d . .
C25 C 0.2218(10) 0.3534(8) 0.1066(7) 0.038(2) Uani 1 1 d . .
H25A H 0.1998 0.4221 0.1489 0.058 Uiso 1 1 calc R U
H25B H 0.1422 0.3046 0.0664 0.058 Uiso 1 1 calc R U
H25C H 0.2739 0.3634 0.0645 0.058 Uiso 1 1 calc R U
C26 C 0.4277(9) 0.4827(8) 0.3139(8) 0.041(2) Uani 1 1 d . .
H26A H 0.3708 0.5180 0.2830 0.062 Uiso 1 1 calc R U
H26B H 0.5173 0.5006 0.3125 0.062 Uiso 1 1 calc R U
H26C H 0.4206 0.5066 0.3816 0.062 Uiso 1 1 calc R U
C27 C 0.5564(9) 0.3169(9) 0.3762(8) 0.043(2) Uani 1 1 d . .
H27A H 0.5683 0.2553 0.3902 0.064 Uiso 1 1 calc R U
H27B H 0.5354 0.3745 0.4322 0.064 Uiso 1 1 calc R U
H27C H 0.6364 0.3409 0.3638 0.064 Uiso 1 1 calc R U
C28 C 0.4265(9) 0.0765(7) 0.2060(8) 0.038(2) Uani 1 1 d . .
H28A H 0.4930 0.0558 0.1683 0.057 Uiso 1 1 calc R U
H28B H 0.3489 0.0233 0.1730 0.057 Uiso 1 1 calc R U
H28C H 0.4592 0.0811 0.2712 0.057 Uiso 1 1 calc R U
C29 C 0.0774(18) 0.6439(14) 0.1158(11) 0.085(5) Uani 1 1 d . .
H29A H 0.0684 0.7091 0.1062 0.102 Uiso 1 1 calc R U
H29B H 0.1097 0.5931 0.0607 0.102 Uiso 1 1 calc R U
Cl5 Cl -0.0727(4) 0.5891(3) 0.1125(3) 0.0773(10) Uani 1 1 d . .
Cl6 Cl 0.1927(4) 0.6765(3) 0.2241(3) 0.0790(10) Uani 1 1 d . .
C30 C 0.4077(16) 0.7385(15) 0.0650(17) 0.099(6) Uani 1 1 d . U
H30A H 0.3390 0.7497 0.0189 0.119 Uiso 1 1 calc R U
H30B H 0.3860 0.7696 0.1297 0.119 Uiso 1 1 calc R U
Cl7 Cl 0.4053(6) 0.6032(4) 0.0276(3) 0.1034(15) Uani 1 1 d . .
Cl8 Cl 0.5497(5) 0.8058(5) 0.0731(5) 0.123(2) Uani 1 1 d . .

loop_
_atom_site_aniso_label
_atom_site_aniso_U_11
_atom_site_aniso_U_22
_atom_site_aniso_U_33
_atom_site_aniso_U_23
_atom_site_aniso_U_13
_atom_site_aniso_U_12
Ir1 0.01982(19) 0.02205(19) 0.02092(18) 0.00430(13) 0.00241(12) -0.00233(12)
Br1 0.0375(5) 0.0338(5) 0.0245(4) 0.0044(4) 0.0027(3) 0.0004(4)
Br2 0.0736(9) 0.0536(7) 0.0564(7) 0.0106(6) 0.0154(6) 0.0105(6)
Br3 0.0386(5) 0.0369(5) 0.0394(5) 0.0182(4) 0.0112(4) 0.0042(4)
Cl1 0.0354(12) 0.0535(15) 0.0693(17) 0.0316(14) 0.0084(12) 0.0168(11)
Cl2 0.0208(10) 0.0579(15) 0.0443(13) 0.0134(12) 0.0015(9) -0.0077(10)
Cl3 0.091(2) 0.0459(16) 0.0669(18) 0.0381(15) 0.0052(17) 0.0045(15)
Cl4 0.0520(14) 0.0302(11) 0.0509(14) 0.0099(10) 0.0151(12) -0.0135(10)
F1 0.044(4) 0.128(8) 0.062(5) 0.025(5) -0.006(4) 0.002(5)
N1 0.028(4) 0.032(4) 0.025(3) 0.010(3) 0.003(3) 0.002(3)
N2 0.028(4) 0.020(3) 0.022(3) 0.005(3) 0.003(3) -0.002(3)
N3 0.020(3) 0.035(4) 0.026(3) 0.007(3) 0.003(3) 0.001(3)
N4 0.036(4) 0.039(4) 0.028(4) 0.014(3) 0.001(3) 0.008(3)
C1 0.020(4) 0.039(5) 0.021(4) 0.012(3) 0.004(3) 0.001(3)
C2 0.044(5) 0.031(4) 0.029(4) 0.013(4) 0.011(4) 0.006(4)
C3 0.022(4) 0.032(4) 0.029(4) 0.009(4) 0.000(3) -0.010(3)
C4 0.030(4) 0.019(4) 0.025(4) 0.001(3) 0.001(3) -0.005(3)
C5 0.031(4) 0.024(4) 0.021(4) 0.008(3) 0.008(3) 0.001(3)
C6 0.062(6) 0.026(4) 0.030(4) 0.015(4) 0.004(4) -0.006(4)
C7 0.029(4) 0.028(4) 0.042(5) 0.010(4) 0.015(4) 0.000(3)
C8 0.035(5) 0.052(6) 0.042(5) 0.025(5) -0.001(4) 0.008(4)
C9 0.052(6) 0.044(6) 0.039(5) 0.024(5) 0.001(5) 0.006(5)
C10 0.051(7) 0.064(8) 0.054(7) 0.030(6) 0.001(5) -0.005(6)
C11 0.063(8) 0.084(10) 0.046(6) 0.035(7) -0.007(6) -0.014(7)
C12 0.106(12) 0.061(8) 0.038(6) 0.025(6) 0.003(7) 0.003(8)
C13 0.062(7) 0.062(7) 0.041(6) 0.025(5) 0.014(5) 0.015(6)
C14 0.066(7) 0.048(6) 0.039(5) 0.024(5) -0.001(5) 0.005(5)
C15 0.028(4) 0.035(5) 0.032(4) 0.011(4) 0.006(3) 0.002(4)
C16 0.026(4) 0.035(5) 0.040(5) 0.014(4) 0.010(4) 0.007(4)
C17 0.047(6) 0.041(5) 0.029(5) 0.008(4) 0.004(4) 0.005(4)
C18 0.041(5) 0.037(5) 0.032(5) 0.011(4) 0.009(4) 0.009(4)
C19 0.028(4) 0.030(4) 0.025(4) 0.004(3) 0.008(3) -0.006(3)
C20 0.045(5) 0.039(5) 0.021(4) 0.002(4) 0.012(4) -0.009(4)
C21 0.022(4) 0.029(4) 0.029(4) 0.010(3) 0.012(3) -0.001(3)
C22 0.019(4) 0.025(4) 0.035(4) 0.005(3) 0.007(3) -0.002(3)
C23 0.009(3) 0.034(4) 0.040(5) 0.008(4) 0.006(3) -0.005(3)
C24 0.019(4) 0.025(4) 0.041(5) 0.008(4) 0.015(3) 0.004(3)
C25 0.053(6) 0.034(5) 0.032(5) 0.018(4) 0.014(4) 0.005(4)
C26 0.025(4) 0.039(5) 0.049(6) 0.012(5) 0.006(4) -0.006(4)
C27 0.024(4) 0.051(6) 0.045(5) 0.017(5) -0.001(4) -0.003(4)
C28 0.026(4) 0.033(5) 0.057(6) 0.019(4) 0.014(4) 0.009(4)
C29 0.118(14) 0.086(11) 0.061(8) 0.048(8) 0.013(9) -0.020(10)
Cl5 0.083(2) 0.085(3) 0.071(2) 0.040(2) 0.0210(19) 0.008(2)
Cl6 0.090(3) 0.078(2) 0.064(2) 0.0294(19) 0.0147(19) -0.011(2)
C30 0.058(8) 0.111(12) 0.147(14) 0.069(10) 0.030(9) 0.041(8)
Cl7 0.130(4) 0.084(3) 0.075(3) 0.029(2) -0.011(3) 0.011(3)
Cl8 0.067(3) 0.140(5) 0.218(7) 0.121(5) 0.057(3) 0.031(3)

loop_
_atom_type_symbol
_atom_type_description
_atom_type_scat_dispersion_real
_atom_type_scat_dispersion_imag
_atom_type_scat_source
C C 0.0033 0.0016 'International Tables Vol C Tables 4.2.6.8 and 6.1.1.4'
H H 0.0000 0.0000 'International Tables Vol C Tables 4.2.6.8 and 6.1.1.4'
N N 0.0061 0.0033 'International Tables Vol C Tables 4.2.6.8 and 6.1.1.4'
F F 0.0171 0.0103 'International Tables Vol C Tables 4.2.6.8 and 6.1.1.4'
Cl Cl 0.1484 0.1585 'International Tables Vol C Tables 4.2.6.8 and 6.1.1.4'
Br Br -0.2901 2.4595 'International Tables Vol C Tables 4.2.6.8 and 6.1.1.4'
Ir Ir -1.4442 7.9887 'International Tables Vol C Tables 4.2.6.8 and 6.1.1.4'

loop_
_geom_angle_atom_site_label_1
_geom_angle_atom_site_label_2
_geom_angle_atom_site_label_3
_geom_angle
C5 Ir1 C1 85.9(3)
C5 Ir1 C19 106.6(3)
C1 Ir1 C19 106.5(3)
C5 Ir1 C24 94.8(3)
C1 Ir1 C24 144.2(3)
C19 Ir1 C24 39.1(3)
C5 Ir1 C23 116.9(3)
C1 Ir1 C23 156.6(4)
C19 Ir1 C23 63.7(3)
C24 Ir1 C23 36.4(3)
C5 Ir1 C21 144.2(3)
C1 Ir1 C21 96.3(3)
C19 Ir1 C21 38.5(3)
C24 Ir1 C21 63.2(3)
C23 Ir1 C21 62.5(3)
C5 Ir1 C22 154.7(3)
C1 Ir1 C22 118.9(3)
C19 Ir1 C22 64.0(3)
C24 Ir1 C22 62.7(3)
C23 Ir1 C22 37.9(3)
C21 Ir1 C22 37.1(3)
C5 Ir1 Br1 90.6(2)
C1 Ir1 Br1 91.2(2)
C19 Ir1 Br1 155.8(2)
C24 Ir1 Br1 124.6(2)
C23 Ir1 Br1 93.6(2)
C21 Ir1 Br1 124.9(2)
C22 Ir1 Br1 93.2(2)
C1 N1 C2 108.7(7)
C1 N1 C15 126.9(7)
C2 N1 C15 124.3(7)
C1 N2 C3 110.8(7)
C1 N2 C4 123.8(7)
C3 N2 C4 125.0(7)
C7 N3 C5 110.6(7)
C7 N3 C4 126.8(7)
C5 N3 C4 122.5(7)
C5 N4 C6 110.1(8)
C5 N4 C8 124.2(8)
C6 N4 C8 125.6(8)
N1 C1 N2 106.5(7)
N1 C1 Ir1 131.4(6)
N2 C1 Ir1 122.0(6)
C3 C2 N1 108.2(8)
C3 C2 Cl1 129.2(8)
N1 C2 Cl1 122.6(7)
C2 C3 N2 105.8(7)
C2 C3 Cl2 128.5(7)
N2 C3 Cl2 125.7(7)
N3 C4 N2 108.9(6)
N4 C5 N3 104.8(7)
N4 C5 Ir1 132.1(7)
N3 C5 Ir1 123.2(6)
C7 C6 N4 107.9(8)
C7 C6 Cl3 129.0(8)
N4 C6 Cl3 123.1(8)
C6 C7 N3 106.6(8)
C6 C7 Cl4 129.4(8)
N3 C7 Cl4 124.0(7)
C9 C8 N4 112.1(9)
C14 C9 C10 113.7(10)
C14 C9 C8 127.7(10)
C10 C9 C8 118.3(11)
C11 C10 F1 118.7(11)
C11 C10 C9 127.3(13)
F1 C10 C9 114.0(11)
C10 C11 C12 117.3(12)
C13 C12 C11 119.6(12)
C12 C13 C14 119.7(13)
C9 C14 C13 122.4(11)
N1 C15 C16 114.1(8)
C15 C16 C17 111.2(8)
C18 C17 C16 108.0(9)
C17 C18 Br2 109.1(7)
C21 C19 C24 106.0(7)
C21 C19 C20 126.0(8)
C24 C19 C20 126.2(8)
C21 C19 Ir1 73.3(5)
C24 C19 Ir1 72.3(5)
C20 C19 Ir1 131.2(6)
C22 C21 C19 109.0(7)
C22 C21 C25 126.8(8)
C19 C21 C25 124.1(8)
C22 C21 Ir1 72.3(5)
C19 C21 Ir1 68.2(5)
C25 C21 Ir1 127.7(6)
C21 C22 C23 106.7(7)
C21 C22 C26 127.4(8)
C23 C22 C26 125.7(8)
C21 C22 Ir1 70.6(5)
C23 C22 Ir1 70.2(5)
C26 C22 Ir1 128.5(6)
C24 C23 C22 109.4(8)
C24 C23 C27 128.4(8)
C22 C23 C27 122.0(8)
C24 C23 Ir1 71.1(4)
C22 C23 Ir1 71.9(4)
C27 C23 Ir1 127.7(6)
C23 C24 C19 108.7(7)
C23 C24 C28 129.6(8)
C19 C24 C28 121.7(8)
C23 C24 Ir1 72.5(4)
C19 C24 Ir1 68.7(4)
C28 C24 Ir1 125.5(6)
Cl5 C29 Cl6 114.5(8)
Cl8 C30 Cl7 115.4(9)

loop_
_geom_bond_atom_site_label_1
_geom_bond_atom_site_label_2
_geom_bond_distance
Ir1 C5 2.022(8)
Ir1 C1 2.050(8)
Ir1 C19 2.164(8)
Ir1 C24 2.212(7)
Ir1 C23 2.231(7)
Ir1 C21 2.232(8)
Ir1 C22 2.254(8)
Ir1 Br1 2.5436(9)
Br2 C18 1.948(10)
Cl1 C2 1.700(9)
Cl2 C3 1.687(8)
Cl3 C6 1.707(9)
Cl4 C7 1.705(9)
F1 C10 1.388(15)
N1 C1 1.330(11)
N1 C2 1.389(12)
N1 C15 1.453(11)
N2 C1 1.342(11)
N2 C3 1.370(11)
N2 C4 1.465(10)
N3 C7 1.363(12)
N3 C5 1.374(11)
N3 C4 1.442(11)
N4 C5 1.351(11)
N4 C6 1.370(12)
N4 C8 1.495(12)
C2 C3 1.335(12)
C6 C7 1.349(14)
C8 C9 1.494(15)
C9 C14 1.355(17)
C9 C10 1.392(16)
C10 C11 1.311(19)
C11 C12 1.42(2)
C12 C13 1.334(19)
C13 C14 1.421(16)
C15 C16 1.518(12)
C16 C17 1.523(14)
C17 C18 1.516(13)
C19 C21 1.452(12)
C19 C24 1.464(12)
C19 C20 1.481(12)
C21 C22 1.426(12)
C21 C25 1.511(12)
C22 C23 1.458(12)
C22 C26 1.502(12)
C23 C24 1.389(12)
C23 C27 1.529(12)
C24 C28 1.521(12)
C29 Cl5 1.719(17)
C29 Cl6 1.751(17)
C30 Cl8 1.695(18)
C30 Cl7 1.730(18)

loop_
_geom_torsion_atom_site_label_1
_geom_torsion_atom_site_label_2
_geom_torsion_atom_site_label_3
_geom_torsion_atom_site_label_4
_geom_torsion
C2 N1 C1 N2 -0.5(9)
C15 N1 C1 N2 178.4(8)
C2 N1 C1 Ir1 -179.5(6)
C15 N1 C1 Ir1 -0.6(13)
C3 N2 C1 N1 0.7(9)
C4 N2 C1 N1 173.5(7)
C3 N2 C1 Ir1 179.8(6)
C4 N2 C1 Ir1 -7.4(11)
C1 N1 C2 C3 0.1(10)
C15 N1 C2 C3 -178.8(8)
C1 N1 C2 Cl1 -176.9(6)
C15 N1 C2 Cl1 4.2(12)
N1 C2 C3 N2 0.3(10)
Cl1 C2 C3 N2 177.1(7)
N1 C2 C3 Cl2 -179.0(7)
Cl1 C2 C3 Cl2 -2.3(14)
C1 N2 C3 C2 -0.7(10)
C4 N2 C3 C2 -173.3(8)
C1 N2 C3 Cl2 178.7(7)
C4 N2 C3 Cl2 6.1(12)
C7 N3 C4 N2 133.6(8)
C5 N3 C4 N2 -50.9(10)
C1 N2 C4 N3 54.9(10)
C3 N2 C4 N3 -133.4(8)
C6 N4 C5 N3 1.9(10)
C8 N4 C5 N3 -179.8(8)
C6 N4 C5 Ir1 -177.2(7)
C8 N4 C5 Ir1 1.2(13)
C7 N3 C5 N4 -1.7(9)
C4 N3 C5 N4 -177.8(7)
C7 N3 C5 Ir1 177.5(6)
C4 N3 C5 Ir1 1.3(10)
C5 N4 C6 C7 -1.4(11)
C8 N4 C6 C7 -179.7(9)
C5 N4 C6 Cl3 179.2(7)
C8 N4 C6 Cl3 0.8(14)
N4 C6 C7 N3 0.3(11)
Cl3 C6 C7 N3 179.7(8)
N4 C6 C7 Cl4 -179.6(7)
Cl3 C6 C7 Cl4 -0.1(15)
C5 N3 C7 C6 0.9(10)
C4 N3 C7 C6 176.8(8)
C5 N3 C7 Cl4 -179.3(6)
C4 N3 C7 Cl4 -3.3(12)
C5 N4 C8 C9 111.7(10)
C6 N4 C8 C9 -70.2(12)
N4 C8 C9 C14 -4.2(16)
N4 C8 C9 C10 -177.4(10)
C14 C9 C10 C11 1.1(19)
C8 C9 C10 C11 175.3(13)
C14 C9 C10 F1 -177.4(10)
C8 C9 C10 F1 -3.3(16)
F1 C10 C11 C12 179.8(12)
C9 C10 C11 C12 1(2)
C10 C11 C12 C13 -3(2)
C11 C12 C13 C14 2(2)
C10 C9 C14 C13 -2.3(16)
C8 C9 C14 C13 -175.8(11)
C12 C13 C14 C9 1.1(18)
C1 N1 C15 C16 -108.4(10)
C2 N1 C15 C16 70.3(11)
N1 C15 C16 C17 174.8(7)
C15 C16 C17 C18 -174.7(8)
C16 C17 C18 Br2 -175.3(6)
C24 C19 C21 C22 -4.3(9)
C20 C19 C21 C22 -169.7(8)
Ir1 C19 C21 C22 61.1(6)
C24 C19 C21 C25 173.1(8)
C20 C19 C21 C25 7.6(13)
Ir1 C19 C21 C25 -121.6(8)
C24 C19 C21 Ir1 -65.3(5)
C20 C19 C21 Ir1 129.2(9)
C19 C21 C22 C23 2.7(9)
C25 C21 C22 C23 -174.5(8)
Ir1 C21 C22 C23 61.3(6)
C19 C21 C22 C26 177.3(8)
C25 C21 C22 C26 0.0(14)
Ir1 C21 C22 C26 -124.2(9)
C19 C21 C22 Ir1 -58.5(5)
C25 C21 C22 Ir1 124.2(8)
C21 C22 C23 C24 -0.1(9)
C26 C22 C23 C24 -174.7(8)
Ir1 C22 C23 C24 61.5(6)
C21 C22 C23 C27 174.8(8)
C26 C22 C23 C27 0.1(13)
Ir1 C22 C23 C27 -123.6(8)
C21 C22 C23 Ir1 -61.6(5)
C26 C22 C23 Ir1 123.8(9)
C22 C23 C24 C19 -2.6(9)
C27 C23 C24 C19 -177.1(9)
Ir1 C23 C24 C19 59.4(6)
C22 C23 C24 C28 176.0(8)
C27 C23 C24 C28 1.6(15)
Ir1 C23 C24 C28 -122.0(9)
C22 C23 C24 Ir1 -62.0(6)
C27 C23 C24 Ir1 123.6(9)
C21 C19 C24 C23 4.2(9)
C20 C19 C24 C23 169.6(8)
Ir1 C19 C24 C23 -61.8(6)
C21 C19 C24 C28 -174.5(8)
C20 C19 C24 C28 -9.1(13)
Ir1 C19 C24 C28 119.4(8)
C21 C19 C24 Ir1 66.0(5)
C20 C19 C24 Ir1 -128.6(9)
